data_4513689
loop_
_publ_author_name
'Xu, Zhong-Xuan'
'Ma, Yu-Lu'
'Xiao, Yu'
'Zhang, Lei'
'Zhang, Jian'

_publ_section_title
;
 A Series of Homochiral Helical Metal--Organic Frameworks Based on Proline
 Derivatives
;
_journal_issue 12
_journal_name_full 'Crystal Growth &amp; Design'
_journal_page_first 5901
_journal_paper_doi 10.1021/acs.cgd.5b01359
_journal_volume 15
_journal_year 2015
_chemical_absolute_configuration rm
_chemical_formula_sum 'C16 H14 Cd1.5 N2 O9'
_chemical_formula_weight 546.89
_chemical_name_systematic
; 
 ? 
;
_space_group_IT_number 5
_symmetry_cell_setting monoclinic
_symmetry_space_group_name_Hall 'C 2y'
_symmetry_space_group_name_H-M 'C 1 2 1'
_atom_sites_solution_hydrogens geom
_atom_sites_solution_primary direct
_atom_sites_solution_secondary difmap
_audit_creation_method SHELXL-97
_cell_angle_alpha 90.00
_cell_angle_beta 106.620(4)
_cell_angle_gamma 90.00
_cell_formula_units_Z 4
_cell_length_a 22.9097(10)
_cell_length_b 6.8910(3)
_cell_length_c 14.4132(6)
_cell_measurement_reflns_used 3922
_cell_measurement_temperature 100.02(13)
_cell_measurement_theta_max 74.3640
_cell_measurement_theta_min 3.9960
_cell_volume 2180.36(17)
_computing_structure_refinement 'SHELXL-97 (Sheldrick, 1997)'
_computing_structure_solution 'SHELXS-97 (Sheldrick, 1990)'
_diffrn_ambient_temperature 100.02(13)
_diffrn_detector_area_resol_mean 10.3503
_diffrn_measured_fraction_theta_full 0.987
_diffrn_measured_fraction_theta_max 0.988
_diffrn_measurement_device_type 'SuperNova, Dual, Cu at zero, Atlas'
_diffrn_radiation_monochromator graphite
_diffrn_radiation_source 'fine-focus sealed tube'
_diffrn_radiation_type CuK\a
_diffrn_radiation_wavelength 1.54184
_diffrn_reflns_av_R_equivalents 0.0324
_diffrn_reflns_av_sigmaI/netI 0.0392
_diffrn_reflns_limit_h_max 28
_diffrn_reflns_limit_h_min -28
_diffrn_reflns_limit_k_max 7
_diffrn_reflns_limit_k_min -8
_diffrn_reflns_limit_l_max 17
_diffrn_reflns_limit_l_min -14
_diffrn_reflns_number 7204
_diffrn_reflns_theta_full 74.34
_diffrn_reflns_theta_max 74.34
_diffrn_reflns_theta_min 3.20
_exptl_absorpt_coefficient_mu 12.251
_exptl_absorpt_correction_T_max 1.00000
_exptl_absorpt_correction_T_min 0.42844
_exptl_absorpt_correction_type multi-scan
_exptl_absorpt_process_details
'CrysAlisPro, Agilent Technologies,Version 1.171.36.32 (release 02-08-2013 CrysAlis171 .NET)(compiled Aug  2 2013,16:46:58)Empirical absorption correction using spherical harmonics,implemented in SCALE3 ABSPACK scaling algorithm.'
_exptl_crystal_colour colorless
_exptl_crystal_density_diffrn 1.666
_exptl_crystal_density_method 'not measured'
_exptl_crystal_description bock
_exptl_crystal_F_000 1072
_exptl_crystal_size_max 0.20
_exptl_crystal_size_mid 0.15
_exptl_crystal_size_min 0.15
_refine_diff_density_max 1.624
_refine_diff_density_min -1.707
_refine_diff_density_rms 0.144
_refine_ls_abs_structure_details 'Flack H D (1983), Acta Cryst. A39, 876-881'
_refine_ls_abs_structure_Flack -0.005(12)
_refine_ls_extinction_method none
_refine_ls_goodness_of_fit_ref 1.008
_refine_ls_hydrogen_treatment mixed
_refine_ls_matrix_type full
_refine_ls_number_parameters 245
_refine_ls_number_reflns 3952
_refine_ls_number_restraints 1
_refine_ls_restrained_S_all 1.007
_refine_ls_R_factor_all 0.0446
_refine_ls_R_factor_gt 0.0426
_refine_ls_shift/su_max 0.010
_refine_ls_shift/su_mean 0.000
_refine_ls_structure_factor_coef Fsqd
_refine_ls_weighting_details 'calc w=1/[\s^2^(Fo^2^)+(0.0700P)^2^+15.1095P] where P=(Fo^2^+2Fc^2^)/3'
_refine_ls_weighting_scheme calc
_refine_ls_wR_factor_gt 0.1122
_refine_ls_wR_factor_ref 0.1144
_reflns_number_gt 3752
_reflns_number_total 3952
_reflns_threshold_expression >2sigma(I)
_cod_data_source_file cg5b01359_si_001.cif
_cod_data_source_block 1-L
_cod_depositor_comments 'Adding full bibliography for 4513689--4513696.cif.'
_cod_original_cell_volume 2180.38(15)
_cod_original_sg_symbol_H-M C2
_cod_original_formula_sum 'C16 H14 Cd1.50 N2 O9'
_cod_database_code 4513689

loop_
_symmetry_equiv_pos_as_xyz
'x, y, z'
'-x, y, -z'
'x+1/2, y+1/2, z'
'-x+1/2, y+1/2, -z'

loop_
_atom_site_label
_atom_site_type_symbol
_atom_site_fract_x
_atom_site_fract_y
_atom_site_fract_z
_atom_site_U_iso_or_equiv
_atom_site_adp_type
_atom_site_occupancy
_atom_site_symmetry_multiplicity
_atom_site_calc_flag
_atom_site_refinement_flags
Cd1 Cd 0.5000 0.1281(2) 1.0000 0.0404(3) Uani 1 2 d S
Cd2 Cd 0.413002(15) 0.15570(7) 0.69339(2) 0.01928(13) Uani 1 1 d .
C5 C 0.6801(3) -0.0049(9) 0.6592(4) 0.0175(12) Uani 1 1 d .
H5A H 0.7090 -0.0361 0.6276 0.021 Uiso 1 1 calc R
O2 O 0.5634(2) 0.1138(10) 0.8975(3) 0.0371(18) Uani 1 1 d .
C8 C 0.6116(3) 0.1185(12) 0.5014(4) 0.0249(18) Uani 1 1 d .
C10 C 0.8107(3) -0.3997(9) 0.8988(4) 0.0167(14) Uani 1 1 d .
H10A H 0.8300 -0.3320 0.9597 0.020 Uiso 1 1 calc R
O3 O 0.5697(2) 0.2330(8) 0.4582(3) 0.0249(10) Uani 1 1 d .
C3 C 0.5825(2) 0.1401(13) 0.6567(4) 0.0180(12) Uani 1 1 d .
H3A H 0.5468 0.2038 0.6236 0.022 Uiso 1 1 calc R
O7 O 0.90844(17) -0.3672(10) 0.8702(3) 0.0276(12) Uani 1 1 d .
O2W O 0.3767(2) 0.4767(8) 0.7008(3) 0.0269(11) Uani 1 1 d .
N2 N 0.5070(8) -0.187(3) 1.0575(13) 0.054(4) Uiso 0.50 1 d P
O6 O 0.8302(2) -0.4294(7) 0.7443(3) 0.0214(9) Uani 1 1 d .
C6 C 0.6917(3) -0.0435(9) 0.7566(4) 0.0141(11) Uani 1 1 d .
N1 N 0.7519(2) -0.3074(8) 0.8487(3) 0.0187(13) Uani 1 1 d .
C7 C 0.6494(3) 0.0074(10) 0.8050(4) 0.0174(12) Uani 1 1 d .
H7A H 0.6571 -0.0205 0.8705 0.021 Uiso 1 1 calc R
C12 C 0.7239(3) -0.5761(10) 0.9218(4) 0.0171(12) Uani 1 1 d .
H12A H 0.7017 -0.6977 0.9116 0.020 Uiso 1 1 calc R
H12B H 0.7224 -0.5200 0.9827 0.020 Uiso 1 1 calc R
C9 C 0.7520(3) -0.1291(10) 0.8097(4) 0.0153(12) Uani 1 1 d .
C13 C 0.6991(3) -0.4378(10) 0.8389(4) 0.0195(12) Uani 1 1 d .
H13A H 0.6881 -0.5048 0.7771 0.023 Uiso 1 1 calc R
H13B H 0.6640 -0.3675 0.8462 0.023 Uiso 1 1 calc R
O1W O 0.4510(2) -0.1613(9) 0.7313(5) 0.0363(13) Uani 1 1 d .
C1 C 0.5518(2) 0.1613(15) 0.8115(4) 0.0200(11) Uani 1 1 d .
O4 O 0.6433(3) 0.0282(9) 0.4564(3) 0.0325(12) Uani 1 1 d .
O5 O 0.8001(2) -0.0394(7) 0.8178(3) 0.0203(9) Uani 1 1 d .
C4 C 0.6247(3) 0.0817(10) 0.6071(4) 0.0177(12) Uani 1 1 d .
O1 O 0.50638(19) 0.2687(7) 0.7679(3) 0.0212(10) Uani 1 1 d .
C11 C 0.7909(3) -0.6055(10) 0.9194(5) 0.0195(13) Uani 1 1 d .
H11A H 0.8162 -0.6539 0.9810 0.023 Uiso 1 1 calc R
H11B H 0.7929 -0.6953 0.8686 0.023 Uiso 1 1 calc R
C14 C 0.8528(3) -0.3997(9) 0.8338(4) 0.0214(14) Uani 1 1 d .
C2 C 0.5946(2) 0.1017(9) 0.7547(4) 0.0178(14) Uani 1 1 d .
C16 C 0.4492(7) -0.439(2) 1.0178(11) 0.079(4) Uiso 1 1 d .
H16A H 0.4115 -0.5115 1.0056 0.094 Uiso 1 1 calc R
H16B H 0.4606 -0.3936 1.0842 0.094 Uiso 1 1 calc R
C15 C 0.4426(12) -0.296(4) 0.9595(19) 0.163(10) Uiso 1 1 d .
H15A H 0.4173 -0.2019 0.9803 0.195 Uiso 1 1 calc R
H15B H 0.4187 -0.3429 0.8968 0.195 Uiso 1 1 calc R
N3 N 0.5000 -0.568(3) 1.0000 0.113(7) Uiso 1 2 d S

loop_
_atom_site_aniso_label
_atom_site_aniso_U_11
_atom_site_aniso_U_22
_atom_site_aniso_U_33
_atom_site_aniso_U_23
_atom_site_aniso_U_13
_atom_site_aniso_U_12
Cd1 0.0093(3) 0.1032(9) 0.0096(3) 0.000 0.0041(2) 0.000
Cd2 0.01115(18) 0.0381(2) 0.00970(18) -0.0025(2) 0.00467(12) 0.0006(2)
C5 0.019(3) 0.024(3) 0.013(3) 0.001(2) 0.009(2) 0.000(2)
O2 0.015(2) 0.087(6) 0.0115(19) 0.008(3) 0.0069(16) 0.012(3)
C8 0.016(3) 0.046(6) 0.014(3) 0.007(3) 0.006(2) 0.003(3)
C10 0.011(3) 0.026(4) 0.012(2) 0.005(2) 0.001(2) 0.002(2)
O3 0.019(2) 0.047(3) 0.0097(19) 0.0042(18) 0.0051(17) 0.008(2)
C3 0.012(2) 0.029(3) 0.014(2) 0.005(3) 0.0047(19) 0.003(3)
O7 0.0078(17) 0.061(4) 0.0124(17) -0.006(3) 0.0007(14) 0.003(3)
O2W 0.014(2) 0.050(3) 0.017(2) -0.001(2) 0.0046(17) -0.008(2)
O6 0.023(2) 0.031(2) 0.0109(19) -0.0030(18) 0.0057(17) 0.0000(19)
C6 0.010(3) 0.016(3) 0.017(3) -0.001(2) 0.004(2) 0.001(2)
N1 0.012(2) 0.032(4) 0.013(2) 0.002(2) 0.0055(17) 0.004(2)
C7 0.014(3) 0.029(3) 0.012(3) 0.003(2) 0.007(2) -0.001(2)
C12 0.017(3) 0.020(3) 0.016(3) -0.001(2) 0.007(2) -0.005(2)
C9 0.013(3) 0.029(3) 0.007(2) 0.001(2) 0.007(2) 0.004(2)
C13 0.019(3) 0.024(3) 0.018(3) -0.003(2) 0.009(2) -0.002(3)
O1W 0.019(2) 0.038(3) 0.053(4) -0.009(3) 0.012(2) -0.001(2)
C1 0.005(2) 0.039(3) 0.016(2) -0.002(4) 0.0030(18) 0.002(3)
O4 0.036(3) 0.050(3) 0.014(2) 0.008(2) 0.012(2) 0.021(2)
O5 0.016(2) 0.028(2) 0.018(2) -0.0021(18) 0.0074(17) -0.0015(18)
C4 0.014(3) 0.028(3) 0.013(3) -0.001(2) 0.007(2) 0.001(2)
O1 0.011(2) 0.036(3) 0.016(2) -0.0067(19) 0.0037(16) 0.0015(19)
C11 0.011(3) 0.030(4) 0.020(3) -0.002(3) 0.010(2) 0.001(2)
C14 0.026(3) 0.028(4) 0.015(3) 0.004(2) 0.013(2) 0.006(2)
C2 0.006(2) 0.033(4) 0.015(3) -0.001(2) 0.004(2) 0.001(2)

loop_
_atom_type_symbol
_atom_type_description
_atom_type_scat_dispersion_real
_atom_type_scat_dispersion_imag
_atom_type_scat_source
C C 0.0181 0.0091 'International Tables Vol C Tables 4.2.6.8 and 6.1.1.4'
H H 0.0000 0.0000 'International Tables Vol C Tables 4.2.6.8 and 6.1.1.4'
Cd Cd 0.1185 4.6533 'International Tables Vol C Tables 4.2.6.8 and 6.1.1.4'
N N 0.0311 0.0180 'International Tables Vol C Tables 4.2.6.8 and 6.1.1.4'
O O 0.0492 0.0322 'International Tables Vol C Tables 4.2.6.8 and 6.1.1.4'

loop_
_geom_angle_atom_site_label_1
_geom_angle_atom_site_label_2
_geom_angle_atom_site_label_3
_geom_angle
_geom_angle_site_symmetry_1
_geom_angle_site_symmetry_3
N3 Cd1 N2 159.8(4) 1_565 2_657
N3 Cd1 N2 159.8(4) 1_565 .
N2 Cd1 N2 40.4(9) 2_657 .
N3 Cd1 O2 92.40(18) 1_565 .
N2 Cd1 O2 74.2(5) 2_657 .
N2 Cd1 O2 101.2(5) . .
N3 Cd1 O2 92.40(18) 1_565 2_657
N2 Cd1 O2 101.2(5) 2_657 2_657
N2 Cd1 O2 74.2(5) . 2_657
O2 Cd1 O2 175.2(4) . 2_657
N3 Cd1 O7 89.22(18) 1_565 4_657
N2 Cd1 O7 104.5(5) 2_657 4_657
N2 Cd1 O7 77.0(5) . 4_657
O2 Cd1 O7 85.98(14) . 4_657
O2 Cd1 O7 94.09(14) 2_657 4_657
N3 Cd1 O7 89.22(18) 1_565 3_455
N2 Cd1 O7 77.0(5) 2_657 3_455
N2 Cd1 O7 104.5(5) . 3_455
O2 Cd1 O7 94.09(14) . 3_455
O2 Cd1 O7 85.98(14) 2_657 3_455
O7 Cd1 O7 178.4(4) 4_657 3_455
O1 Cd2 O6 134.28(16) . 3_455
O1 Cd2 O4 140.31(17) . 2_656
O6 Cd2 O4 84.89(16) 3_455 2_656
O1 Cd2 O1W 88.42(18) . .
O6 Cd2 O1W 88.47(19) 3_455 .
O4 Cd2 O1W 86.3(2) 2_656 .
O1 Cd2 O2W 87.35(17) . .
O6 Cd2 O2W 83.78(17) 3_455 .
O4 Cd2 O2W 106.40(19) 2_656 .
O1W Cd2 O2W 164.39(19) . .
O1 Cd2 O3 88.60(16) . 2_656
O6 Cd2 O3 135.79(15) 3_455 2_656
O4 Cd2 O3 55.49(16) 2_656 2_656
O1W Cd2 O3 105.8(2) . 2_656
O2W Cd2 O3 89.16(17) . 2_656
O1 Cd2 O7 81.43(15) . 3_455
O6 Cd2 O7 53.12(14) 3_455 3_455
O4 Cd2 O7 135.85(17) 2_656 3_455
O1W Cd2 O7 80.3(2) . 3_455
O2W Cd2 O7 84.21(19) . 3_455
O3 Cd2 O7 168.25(18) 2_656 3_455
O1 Cd2 C8 114.58(18) . 2_656
O6 Cd2 C8 111.11(17) 3_455 2_656
O4 Cd2 C8 27.83(19) 2_656 2_656
O1W Cd2 C8 96.1(2) . 2_656
O2W Cd2 C8 99.4(2) . 2_656
O3 Cd2 C8 27.68(18) 2_656 2_656
O7 Cd2 C8 163.62(18) 3_455 2_656
C6 C5 C4 120.4(6) . .
C6 C5 H5A 119.8 . .
C4 C5 H5A 119.8 . .
C1 O2 Cd1 128.6(4) . .
O3 C8 O4 121.4(6) . .
O3 C8 C4 121.0(6) . .
O4 C8 C4 117.6(6) . .
O3 C8 Cd2 61.7(3) . 2_656
O4 C8 Cd2 59.7(3) . 2_656
C4 C8 Cd2 175.6(6) . 2_656
N1 C10 C14 110.3(5) . .
N1 C10 C11 102.2(5) . .
C14 C10 C11 113.0(5) . .
N1 C10 H10A 110.3 . .
C14 C10 H10A 110.3 . .
C11 C10 H10A 110.3 . .
C8 O3 Cd2 90.6(4) . 2_656
C2 C3 C4 119.6(6) . .
C2 C3 H3A 120.2 . .
C4 C3 H3A 120.2 . .
C14 O7 Cd1 153.0(4) . 3_545
C14 O7 Cd2 85.4(3) . 3_545
Cd1 O7 Cd2 120.06(16) 3_545 3_545
C15 N2 N2 76.1(16) 2_657 2_657
C15 N2 C15 99.0(19) 2_657 .
N2 N2 C15 48.6(11) 2_657 .
C15 N2 Cd1 113.7(15) 2_657 .
N2 N2 Cd1 69.8(4) 2_657 .
C15 N2 Cd1 98.4(11) . .
C14 O6 Cd2 98.6(4) . 3_545
C5 C6 C7 120.2(6) . .
C5 C6 C9 118.5(5) . .
C7 C6 C9 121.2(5) . .
C9 N1 C10 119.0(5) . .
C9 N1 C13 127.6(5) . .
C10 N1 C13 113.0(5) . .
C6 C7 C2 120.1(6) . .
C6 C7 H7A 119.9 . .
C2 C7 H7A 119.9 . .
C13 C12 C11 102.5(5) . .
C13 C12 H12A 111.3 . .
C11 C12 H12A 111.3 . .
C13 C12 H12B 111.3 . .
C11 C12 H12B 111.3 . .
H12A C12 H12B 109.2 . .
O5 C9 N1 121.4(6) . .
O5 C9 C6 121.2(6) . .
N1 C9 C6 117.3(5) . .
N1 C13 C12 101.3(5) . .
N1 C13 H13A 111.5 . .
C12 C13 H13A 111.5 . .
N1 C13 H13B 111.5 . .
C12 C13 H13B 111.5 . .
H13A C13 H13B 109.3 . .
O2 C1 O1 123.8(6) . .
O2 C1 C2 119.2(6) . .
O1 C1 C2 117.0(5) . .
C8 O4 Cd2 92.4(4) . 2_656
C5 C4 C3 119.5(5) . .
C5 C4 C8 120.3(5) . .
C3 C4 C8 120.1(5) . .
C1 O1 Cd2 124.2(5) . .
C10 C11 C12 103.4(5) . .
C10 C11 H11A 111.1 . .
C12 C11 H11A 111.1 . .
C10 C11 H11B 111.1 . .
C12 C11 H11B 111.1 . .
H11A C11 H11B 109.1 . .
O7 C14 O6 122.0(6) . .
O7 C14 C10 119.2(5) . .
O6 C14 C10 118.8(6) . .
C3 C2 C7 120.0(5) . .
C3 C2 C1 122.2(5) . .
C7 C2 C1 117.9(5) . .
C15 C16 N3 106.9(17) . .
C15 C16 H16A 110.3 . .
N3 C16 H16A 110.3 . .
C15 C16 H16B 110.3 . .
N3 C16 H16B 110.3 . .
H16A C16 H16B 108.6 . .
C16 C15 N2 124(2) . 2_657
C16 C15 N2 84.0(17) . .
N2 C15 N2 55.4(15) 2_657 .
C16 C15 H15A 106.3 . .
N2 C15 H15A 106.3 2_657 .
N2 C15 H15A 85.0 . .
C16 C15 H15B 106.3 . .
N2 C15 H15B 106.3 2_657 .
N2 C15 H15B 161.2 . .
H15A C15 H15B 106.4 . .
C16 N3 C16 109.5(19) 2_657 .
C16 N3 Cd1 125.3(9) 2_657 1_545
C16 N3 Cd1 125.3(9) . 1_545

loop_
_geom_bond_atom_site_label_1
_geom_bond_atom_site_label_2
_geom_bond_distance
_geom_bond_site_symmetry_2
Cd1 N3 2.09(2) 1_565
Cd1 N2 2.310(18) 2_657
Cd1 N2 2.310(18) .
Cd1 O2 2.351(4) .
Cd1 O2 2.351(4) 2_657
Cd1 O7 2.378(4) 4_657
Cd1 O7 2.378(4) 3_455
Cd2 O1 2.241(4) .
Cd2 O6 2.297(5) 3_455
Cd2 O4 2.346(5) 2_656
Cd2 O1W 2.357(6) .
Cd2 O2W 2.377(6) .
Cd2 O3 2.390(4) 2_656
Cd2 O7 2.586(4) 3_455
Cd2 C8 2.714(6) 2_656
C5 C6 1.379(9) .
C5 C4 1.409(9) .
C5 H5A 0.9300 .
O2 C1 1.235(8) .
C8 O3 1.261(8) .
C8 O4 1.268(8) .
C8 C4 1.488(8) .
C8 Cd2 2.714(6) 2_656
C10 N1 1.478(7) .
C10 C14 1.525(8) .
C10 C11 1.544(9) .
C10 H10A 0.9800 .
O3 Cd2 2.390(4) 2_656
C3 C2 1.385(8) .
C3 C4 1.415(8) .
C3 H3A 0.9300 .
O7 C14 1.252(8) .
O7 Cd1 2.378(4) 3_545
O7 Cd2 2.586(4) 3_545
N2 C15 1.45(3) 2_657
N2 N2 1.60(4) 2_657
N2 C15 1.88(3) .
O6 C14 1.262(8) .
O6 Cd2 2.297(5) 3_545
C6 C7 1.391(8) .
C6 C9 1.497(8) .
N1 C9 1.351(9) .
N1 C13 1.482(8) .
C7 C2 1.416(8) .
C7 H7A 0.9300 .
C12 C13 1.507(9) .
C12 C11 1.556(8) .
C12 H12A 0.9700 .
C12 H12B 0.9700 .
C9 O5 1.238(8) .
C13 H13A 0.9700 .
C13 H13B 0.9700 .
C1 O1 1.285(8) .
C1 C2 1.503(8) .
O4 Cd2 2.346(5) 2_656
C11 H11A 0.9700 .
C11 H11B 0.9700 .
C16 C15 1.28(3) .
C16 N3 1.544(19) .
C16 H16A 0.9700 .
C16 H16B 0.9700 .
C15 N2 1.45(3) 2_657
C15 H15A 0.9700 .
C15 H15B 0.9700 .
N3 C16 1.544(19) 2_657
N3 Cd1 2.09(2) 1_545

loop_
_platon_squeeze_void_nr
_platon_squeeze_void_average_x
_platon_squeeze_void_average_y
_platon_squeeze_void_average_z
_platon_squeeze_void_volume
_platon_squeeze_void_count_electrons
_platon_squeeze_void_content
1 0.831 -0.068 0.500 496 171 ' '
